data_7005075
loop_
_publ_author_name
'Zhao, Hanhua'
'Lopez, Nazario'
'Prosvirin, Andrey'
'Chifotides, Helen T.'
'Dunbar, Kim R.'

_publ_section_title
;
 Lanthanide-3d cyanometalate chains Ln(III)-M(III) (Ln=Pr, Nd, Sm, Eu,
 Gd, Tb; M=Fe) with the tridentate ligand
 2,4,6-tri(2-pyridyl)-1,3,5-triazine (tptz): evidence of ferromagnetic
 interactions for the Sm(III)-M(III) compounds (M=Fe, Cr).
;
_journal_issue 8
_journal_name_full 'Dalton transactions (Cambridge, England : 2003)'
_journal_page_first 878
_journal_page_last 888
_journal_paper_doi 10.1039/b616016f
_journal_year 2007
_chemical_formula_moiety '[Sm(tmphen)2(H2O)2Cr(CN)6]MeOH9H2O'
_chemical_formula_sum 'C39 H58 Cr N10 O12 Sm'
_chemical_formula_weight 1061.30
_chemical_name_common
;
Catena-(trans-biscyano-di-agua-bis-(3,4,7,8-tetramethyl-1,10-
phenanthroline)-tetracyano-chromium(iii)-samarium(iii) nonahydrate
;
_space_group_IT_number 2
_symmetry_space_group_name_Hall '-P 1'
_symmetry_space_group_name_H-M 'P -1'
_atom_sites_solution_hydrogens geom
_atom_sites_solution_primary direct
_atom_sites_solution_secondary difmap
_audit_creation_method SHELXL-97
_cell_angle_alpha 105.38(3)
_cell_angle_beta 92.56(3)
_cell_angle_gamma 92.76(3)
_cell_formula_units_Z 2
_cell_length_a 13.214(3)
_cell_length_b 13.998(3)
_cell_length_c 14.075(3)
_cell_measurement_temperature 173(2)
_cell_volume 2502.8(10)
_computing_structure_refinement 'SHELXL-97 (Sheldrick, 1997)'
_computing_structure_solution 'SHELXS-97 (Sheldrick, 1990)'
_diffrn_ambient_temperature 173(2)
_diffrn_measured_fraction_theta_full 0.975
_diffrn_measured_fraction_theta_max 0.975
_diffrn_radiation_monochromator graphite
_diffrn_radiation_source 'fine-focus sealed tube'
_diffrn_radiation_type MoK\a
_diffrn_radiation_wavelength 0.71073
_diffrn_reflns_av_R_equivalents 0.0509
_diffrn_reflns_av_sigmaI/netI 0.1049
_diffrn_reflns_limit_h_max 14
_diffrn_reflns_limit_h_min -14
_diffrn_reflns_limit_k_max 15
_diffrn_reflns_limit_k_min -15
_diffrn_reflns_limit_l_max 15
_diffrn_reflns_limit_l_min -12
_diffrn_reflns_number 10850
_diffrn_reflns_theta_full 23.34
_diffrn_reflns_theta_max 23.34
_diffrn_reflns_theta_min 1.50
_exptl_absorpt_coefficient_mu 1.442
_exptl_crystal_colour colorless
_exptl_crystal_density_diffrn 1.408
_exptl_crystal_density_method 'not measured'
_exptl_crystal_description prism
_exptl_crystal_F_000 1088
_exptl_crystal_size_max 0.20
_exptl_crystal_size_mid 0.10
_exptl_crystal_size_min 0.10
_refine_diff_density_max 2.375
_refine_diff_density_min -1.215
_refine_diff_density_rms 0.200
_refine_ls_extinction_method none
_refine_ls_goodness_of_fit_ref 1.049
_refine_ls_hydrogen_treatment mixed
_refine_ls_matrix_type full
_refine_ls_number_parameters 577
_refine_ls_number_reflns 7067
_refine_ls_number_restraints 0
_refine_ls_restrained_S_all 1.049
_refine_ls_R_factor_all 0.1107
_refine_ls_R_factor_gt 0.0813
_refine_ls_shift/su_max 0.321
_refine_ls_shift/su_mean 0.010
_refine_ls_structure_factor_coef Fsqd
_refine_ls_weighting_details 'calc w=1/[\s^2^(Fo^2^)+(0.1343P)^2^+7.8940P] where P=(Fo^2^+2Fc^2^)/3'
_refine_ls_weighting_scheme calc
_refine_ls_wR_factor_gt 0.2042
_refine_ls_wR_factor_ref 0.2224
_reflns_number_gt 5299
_reflns_number_total 7067
_reflns_threshold_expression >2sigma(I)
_cod_data_source_file b616016f.txt
_cod_data_source_block compound11
_cod_original_cell_volume 2502.8(9)
_cod_database_code 7005075

loop_
_symmetry_equiv_pos_as_xyz
'x, y, z'
'-x, -y, -z'

loop_
_atom_site_label
_atom_site_type_symbol
_atom_site_fract_x
_atom_site_fract_y
_atom_site_fract_z
_atom_site_U_iso_or_equiv
_atom_site_adp_type
_atom_site_occupancy
_atom_site_symmetry_multiplicity
_atom_site_calc_flag
_atom_site_refinement_flags
_atom_site_disorder_assembly
_atom_site_disorder_group
Sm1 Sm 0.24993(6) 0.14620(5) 0.35406(6) 0.0250(3) Uani 1 1 d . . .
Cr2 Cr 0.5000 0.5000 0.5000 0.0254(7) Uani 1 2 d S . .
Cr1 Cr 0.0000 0.0000 0.0000 0.0259(7) Uani 1 2 d S . .
O2 O 0.3350(6) 0.1657(7) 0.2193(7) 0.042(2) Uani 1 1 d . . .
O1 O 0.1654(6) 0.2810(6) 0.3355(7) 0.040(2) Uani 1 1 d . . .
N9 N 0.3622(6) 0.0773(7) 0.4725(7) 0.027(2) Uani 1 1 d . . .
N10 N 0.3189(7) -0.0242(7) 0.2828(8) 0.030(2) Uani 1 1 d . . .
N7 N 0.1810(6) 0.2175(7) 0.5235(8) 0.031(2) Uani 1 1 d . . .
N8 N 0.1393(6) 0.0265(7) 0.4234(8) 0.029(2) Uani 1 1 d . . .
N2 N 0.3829(7) 0.2836(7) 0.4264(7) 0.028(2) Uani 1 1 d . . .
C18 C 0.1572(8) 0.1539(9) 0.5793(9) 0.026(3) Uani 1 1 d . . .
N1 N 0.1170(7) 0.0738(7) 0.2158(8) 0.030(2) Uani 1 1 d . . .
C33 C 0.3438(8) -0.0787(10) 0.3479(10) 0.035(3) Uani 1 1 d . . .
C34 C 0.3621(8) -0.0243(9) 0.4486(9) 0.028(3) Uani 1 1 d . . .
C17 C 0.1376(8) 0.0532(9) 0.5250(10) 0.035(3) Uani 1 1 d . . .
C14 C 0.1026(8) -0.1209(10) 0.5205(12) 0.041(4) Uani 1 1 d . . .
C23 C 0.3816(8) 0.1276(10) 0.5659(9) 0.032(3) Uani 1 1 d . . .
H23 H 0.3842 0.1981 0.5824 0.039 Uiso 1 1 calc R . .
C16 C 0.1185(8) -0.0660(9) 0.3708(11) 0.035(3) Uani 1 1 d . . .
H16 H 0.1146 -0.0815 0.3007 0.041 Uiso 1 1 calc R . .
C6 C 0.6413(10) 0.4432(9) 0.4861(11) 0.040(3) Uani 1 1 d . . .
C25 C 0.3964(8) -0.0207(11) 0.6201(11) 0.042(4) Uani 1 1 d . . .
C15 C 0.1014(8) -0.1443(9) 0.4196(12) 0.038(3) Uani 1 1 d . . .
C10 C 0.1543(9) 0.1837(10) 0.6827(11) 0.041(3) Uani 1 1 d . . .
C7 C 0.1989(8) 0.3119(9) 0.5740(9) 0.028(3) Uani 1 1 d . . .
H7 H 0.2154 0.3576 0.5369 0.034 Uiso 1 1 calc R . .
C29 C 0.3450(9) -0.1810(10) 0.3163(11) 0.040(3) Uani 1 1 d . . .
C2 C 0.4274(8) 0.3598(9) 0.4523(9) 0.026(3) Uani 1 1 d . . .
C1 C 0.0716(8) 0.0484(9) 0.1407(9) 0.027(3) Uani 1 1 d . . .
C24 C 0.3990(8) 0.0800(13) 0.6439(10) 0.046(4) Uani 1 1 d . . .
C27 C 0.3828(9) -0.1824(12) 0.4867(14) 0.048(4) Uani 1 1 d . . .
H27 H 0.3962 -0.2190 0.5334 0.058 Uiso 1 1 calc R . .
C32 C 0.3014(8) -0.0732(9) 0.1878(10) 0.032(3) Uani 1 1 d . . .
H32 H 0.2870 -0.0353 0.1426 0.038 Uiso 1 1 calc R . .
C9 C 0.1758(9) 0.2839(12) 0.7323(10) 0.047(4) Uani 1 1 d . . .
C13 C 0.1182(8) -0.0195(11) 0.5787(11) 0.040(4) Uani 1 1 d . . .
N3 N -0.0024(11) 0.2237(11) -0.0195(11) 0.066(4) Uani 1 1 d . . .
C5 C 0.4994(9) 0.5129(10) 0.3552(11) 0.039(3) Uani 1 1 d . . .
C12 C 0.1174(9) 0.0142(13) 0.6825(12) 0.047(4) Uani 1 1 d . . .
H12 H 0.1051 -0.0336 0.7183 0.057 Uiso 1 1 calc R . .
C8 C 0.1960(9) 0.3503(10) 0.6743(11) 0.045(4) Uani 1 1 d . . .
C11 C 0.1328(9) 0.1082(13) 0.7326(12) 0.046(4) Uani 1 1 d . . .
H11 H 0.1297 0.1263 0.8023 0.055 Uiso 1 1 calc R . .
C3 C 0.0003(9) 0.1427(12) -0.0125(10) 0.043(3) Uani 1 1 d . . .
C21 C 0.0865(12) -0.2028(11) 0.5723(14) 0.061(5) Uani 1 1 d . . .
H21A H 0.0139 -0.2216 0.5701 0.091 Uiso 1 1 calc R . .
H21B H 0.1128 -0.1788 0.6413 0.091 Uiso 1 1 calc R . .
H21C H 0.1226 -0.2608 0.5390 0.091 Uiso 1 1 calc R . .
C28 C 0.3658(9) -0.2307(11) 0.3934(13) 0.047(4) Uani 1 1 d . . .
H28 H 0.3671 -0.3010 0.3752 0.056 Uiso 1 1 calc R . .
C26 C 0.3820(9) -0.0767(10) 0.5210(11) 0.038(3) Uani 1 1 d . . .
C4 C -0.1417(10) 0.0147(11) 0.0573(10) 0.042(3) Uani 1 1 d . . .
N5 N 0.5014(10) 0.5210(10) 0.2772(10) 0.060(4) Uani 1 1 d . . .
C31 C 0.3028(9) -0.1751(11) 0.1503(10) 0.045(4) Uani 1 1 d . . .
C36 C 0.4125(11) -0.0747(14) 0.7015(12) 0.059(5) Uani 1 1 d . . .
H36A H 0.4853 -0.0794 0.7144 0.089 Uiso 1 1 calc R . .
H36B H 0.3791 -0.1415 0.6798 0.089 Uiso 1 1 calc R . .
H36C H 0.3833 -0.0373 0.7621 0.089 Uiso 1 1 calc R . .
C30 C 0.3243(10) -0.2310(11) 0.2167(13) 0.053(4) Uani 1 1 d . . .
C35 C 0.4119(10) 0.1467(14) 0.7481(10) 0.060(5) Uani 1 1 d . . .
H35A H 0.3527 0.1363 0.7845 0.090 Uiso 1 1 calc R . .
H35B H 0.4183 0.2162 0.7462 0.090 Uiso 1 1 calc R . .
H35C H 0.4732 0.1308 0.7812 0.090 Uiso 1 1 calc R . .
C22 C 0.0877(10) -0.2499(10) 0.3496(14) 0.061(5) Uani 1 1 d . . .
H22A H 0.1458 -0.2878 0.3601 0.091 Uiso 1 1 calc R . .
H22B H 0.0836 -0.2461 0.2810 0.091 Uiso 1 1 calc R . .
H22C H 0.0251 -0.2831 0.3632 0.091 Uiso 1 1 calc R . .
N4 N -0.2218(10) 0.0196(13) 0.0841(11) 0.076(5) Uani 1 1 d . . .
N6 N 0.7233(10) 0.4151(11) 0.4782(13) 0.077(5) Uani 1 1 d . . .
C20 C 0.1761(15) 0.3206(15) 0.8402(12) 0.080(6) Uani 1 1 d . . .
H20A H 0.2295 0.3738 0.8638 0.119 Uiso 1 1 calc R . .
H20B H 0.1890 0.2661 0.8699 0.119 Uiso 1 1 calc R . .
H20C H 0.1101 0.3463 0.8588 0.119 Uiso 1 1 calc R . .
C37 C 0.3225(16) -0.3422(12) 0.1827(16) 0.087(6) Uani 1 1 d . . .
H37A H 0.2801 -0.3659 0.1212 0.130 Uiso 1 1 calc R . .
H37B H 0.2946 -0.3704 0.2334 0.130 Uiso 1 1 calc R . .
H37C H 0.3918 -0.3628 0.1713 0.130 Uiso 1 1 calc R . .
C38 C 0.2810(13) -0.2236(13) 0.0415(12) 0.071(5) Uani 1 1 d . . .
H38A H 0.2668 -0.1727 0.0074 0.107 Uiso 1 1 calc R . .
H38B H 0.2219 -0.2710 0.0322 0.107 Uiso 1 1 calc R . .
H38C H 0.3400 -0.2587 0.0143 0.107 Uiso 1 1 calc R . .
C19 C 0.2186(13) 0.4567(13) 0.7239(13) 0.073(5) Uani 1 1 d . . .
H19A H 0.2779 0.4645 0.7703 0.110 Uiso 1 1 calc R . .
H19B H 0.1600 0.4837 0.7599 0.110 Uiso 1 1 calc R . .
H19C H 0.2330 0.4926 0.6744 0.110 Uiso 1 1 calc R . .
O5 O 0.5849(17) 0.5790(18) 0.1191(17) 0.154(8) Uani 1 1 d . . .
O6 O 0.7478(18) 0.859(3) 0.641(3) 0.32(4) Uani 1 1 d . . .
O10 O -0.0835(16) 0.3835(18) -0.0771(19) 0.154(8) Uani 1 1 d . . .
O3 O 0.153(3) 0.672(3) 0.718(4) 0.38(3) Uani 1 1 d . . .
O4 O 0.337(3) -0.224(5) -0.178(4) 0.49(5) Uani 1 1 d . . .
O7 O 0.911(4) 0.450(2) 0.015(2) 0.35(3) Uani 1 1 d . . .
O12 O -0.5000 0.0000 0.0000 0.48(7) Uani 1 2 d S . .
O11 O 0.1221(19) -0.6065(14) 0.265(2) 0.195(12) Uani 1 1 d . . .
O8 O 0.960(5) 0.483(4) 0.458(3) 0.36(3) Uani 1 1 d . . .
O9 O 0.6218(18) -0.2357(19) -0.1063(12) 0.188(12) Uani 1 1 d . . .
C39 C 0.606(3) 0.496(2) 0.0552(18) 0.158(14) Uani 1 1 d . . .
H39A H 0.6372 0.5111 -0.0014 0.237 Uiso 1 1 calc R . .
H39B H 0.5439 0.4537 0.0326 0.237 Uiso 1 1 calc R . .
H39C H 0.6540 0.4606 0.0871 0.237 Uiso 1 1 calc R . .

loop_
_atom_site_aniso_label
_atom_site_aniso_U_11
_atom_site_aniso_U_22
_atom_site_aniso_U_33
_atom_site_aniso_U_23
_atom_site_aniso_U_13
_atom_site_aniso_U_12
Sm1 0.0158(4) 0.0281(5) 0.0331(5) 0.0130(3) -0.0015(3) -0.0025(3)
Cr2 0.0133(13) 0.0253(14) 0.0385(17) 0.0107(12) 0.0016(11) -0.0004(10)
Cr1 0.0151(13) 0.0373(16) 0.0261(15) 0.0100(12) 0.0009(11) 0.0009(11)
O2 0.031(5) 0.053(6) 0.050(6) 0.026(5) 0.006(4) -0.005(4)
O1 0.031(5) 0.040(5) 0.053(6) 0.021(4) -0.006(4) -0.001(4)
N9 0.008(4) 0.042(6) 0.037(6) 0.019(5) 0.001(4) 0.010(4)
N10 0.017(5) 0.040(6) 0.039(7) 0.020(5) 0.007(4) 0.007(4)
N7 0.009(4) 0.037(6) 0.052(7) 0.020(5) 0.005(4) 0.004(4)
N8 0.006(4) 0.036(6) 0.053(7) 0.022(5) 0.013(4) 0.003(4)
N2 0.023(5) 0.025(6) 0.037(6) 0.007(5) 0.001(4) 0.005(5)
C18 0.009(5) 0.042(8) 0.034(7) 0.020(6) 0.010(5) 0.004(5)
N1 0.020(5) 0.035(6) 0.037(6) 0.013(5) 0.004(5) -0.001(4)
C33 0.003(5) 0.051(9) 0.055(9) 0.018(7) 0.005(5) 0.007(5)
C34 0.010(5) 0.043(8) 0.037(8) 0.020(6) 0.006(5) 0.008(5)
C17 0.014(6) 0.042(8) 0.057(9) 0.025(7) 0.010(6) 0.008(5)
C14 0.009(6) 0.047(9) 0.079(11) 0.037(8) 0.013(6) 0.004(5)
C23 0.012(6) 0.047(8) 0.038(8) 0.010(6) 0.007(5) 0.008(5)
C16 0.008(5) 0.025(7) 0.072(10) 0.017(7) 0.003(6) 0.002(5)
C6 0.029(7) 0.020(7) 0.074(10) 0.020(7) -0.001(7) -0.006(6)
C25 0.013(6) 0.058(10) 0.069(11) 0.042(9) 0.007(6) 0.014(6)
C15 0.011(6) 0.033(7) 0.075(11) 0.020(7) 0.018(6) 0.007(5)
C10 0.026(7) 0.049(9) 0.055(9) 0.026(8) 0.018(6) 0.008(6)
C7 0.014(6) 0.041(8) 0.027(7) 0.005(6) 0.004(5) -0.005(5)
C29 0.018(6) 0.042(8) 0.070(10) 0.028(8) 0.016(6) 0.018(6)
C2 0.017(6) 0.029(7) 0.032(7) 0.010(5) -0.003(5) 0.002(5)
C1 0.012(5) 0.046(8) 0.027(7) 0.014(6) 0.004(5) 0.001(5)
C24 0.006(6) 0.095(13) 0.039(8) 0.023(8) -0.002(5) 0.008(6)
C27 0.013(6) 0.066(11) 0.089(13) 0.058(10) 0.011(7) 0.007(6)
C32 0.011(6) 0.034(7) 0.050(9) 0.009(6) 0.003(5) 0.010(5)
C9 0.022(7) 0.080(12) 0.039(8) 0.014(8) 0.019(6) 0.003(7)
C13 0.009(6) 0.058(10) 0.065(10) 0.037(8) 0.010(6) 0.013(6)
N3 0.069(9) 0.064(10) 0.077(10) 0.035(8) 0.026(8) 0.014(7)
C5 0.030(7) 0.037(8) 0.050(10) 0.013(7) 0.004(6) 0.003(6)
C12 0.017(6) 0.085(12) 0.062(11) 0.053(10) 0.019(6) 0.019(7)
C8 0.024(7) 0.044(8) 0.064(10) 0.008(8) 0.015(7) 0.005(6)
C11 0.020(7) 0.073(12) 0.053(9) 0.031(9) 0.011(6) -0.003(7)
C3 0.029(7) 0.061(10) 0.045(9) 0.027(8) 0.002(6) 0.000(7)
C21 0.049(9) 0.052(10) 0.098(13) 0.051(10) 0.011(9) -0.003(7)
C28 0.015(6) 0.039(8) 0.090(13) 0.021(9) 0.003(7) 0.008(6)
C26 0.018(6) 0.052(9) 0.057(10) 0.031(8) 0.019(6) 0.008(6)
C4 0.028(7) 0.069(10) 0.036(8) 0.023(7) 0.006(6) 0.019(7)
N5 0.073(9) 0.070(9) 0.042(8) 0.020(7) 0.011(7) 0.014(7)
C31 0.024(7) 0.058(10) 0.048(9) 0.002(7) -0.002(6) 0.020(6)
C36 0.037(8) 0.106(14) 0.056(10) 0.059(10) 0.004(7) 0.012(8)
C30 0.027(7) 0.044(9) 0.082(12) 0.006(8) -0.006(7) 0.019(6)
C35 0.021(7) 0.123(15) 0.037(9) 0.022(9) 0.008(6) 0.016(8)
C22 0.024(7) 0.039(9) 0.119(15) 0.020(9) 0.006(8) 0.000(6)
N4 0.046(8) 0.139(15) 0.063(9) 0.055(10) 0.021(7) 0.030(8)
N6 0.035(8) 0.066(9) 0.149(15) 0.054(10) 0.025(8) 0.019(7)
C20 0.080(13) 0.097(15) 0.053(11) 0.003(10) 0.028(10) -0.003(11)
C37 0.106(16) 0.043(10) 0.102(15) 0.000(10) -0.013(12) 0.033(10)
C38 0.069(11) 0.059(11) 0.067(12) -0.021(9) 0.006(9) 0.029(9)
C19 0.067(11) 0.077(13) 0.067(12) -0.001(10) 0.035(9) -0.004(9)
O5 0.169(19) 0.17(2) 0.142(18) 0.055(16) 0.063(15) 0.071(16)
O6 0.040(14) 0.62(10) 0.46(7) 0.40(7) 0.05(2) 0.09(3)
O10 0.144(17) 0.17(2) 0.18(2) 0.093(18) 0.025(15) 0.047(15)
O3 0.26(4) 0.34(5) 0.73(9) 0.42(6) 0.26(5) 0.18(3)
O4 0.34(5) 0.98(13) 0.39(5) 0.51(8) 0.28(5) 0.44(7)
O7 0.75(11) 0.17(3) 0.12(2) 0.011(19) 0.05(4) 0.09(4)
O12 0.88(16) 0.44(8) 0.29(6) 0.24(6) 0.44(9) 0.45(10)
O11 0.19(2) 0.091(13) 0.29(3) 0.055(16) -0.13(2) -0.014(13)
O8 0.51(9) 0.37(5) 0.21(4) 0.03(4) 0.00(4) 0.28(6)
O9 0.21(2) 0.26(3) 0.085(12) 0.062(14) -0.021(12) -0.16(2)
C39 0.30(5) 0.10(2) 0.068(17) 0.010(15) 0.05(2) 0.00(2)

loop_
_atom_type_symbol
_atom_type_description
_atom_type_scat_dispersion_real
_atom_type_scat_dispersion_imag
_atom_type_scat_source
C C 0.0033 0.0016 'International Tables Vol C Tables 4.2.6.8 and 6.1.1.4'
H H 0.0000 0.0000 'International Tables Vol C Tables 4.2.6.8 and 6.1.1.4'
N N 0.0061 0.0033 'International Tables Vol C Tables 4.2.6.8 and 6.1.1.4'
O O 0.0106 0.0060 'International Tables Vol C Tables 4.2.6.8 and 6.1.1.4'
Cr Cr 0.3209 0.6236 'International Tables Vol C Tables 4.2.6.8 and 6.1.1.4'
Sm Sm -0.1638 3.4418 'International Tables Vol C Tables 4.2.6.8 and 6.1.1.4'

loop_
_geom_angle_atom_site_label_1
_geom_angle_atom_site_label_2
_geom_angle_atom_site_label_3
_geom_angle
_geom_angle_site_symmetry_1
_geom_angle_site_symmetry_3
_geom_angle_publ_flag
O1 Sm1 O2 84.0(3) . . ?
O1 Sm1 N2 79.7(3) . . ?
O2 Sm1 N2 75.7(3) . . ?
O1 Sm1 N1 75.6(3) . . ?
O2 Sm1 N1 79.2(3) . . ?
N2 Sm1 N1 146.3(3) . . ?
O1 Sm1 N7 76.3(3) . . ?
O2 Sm1 N7 151.1(3) . . ?
N2 Sm1 N7 80.0(3) . . ?
N1 Sm1 N7 115.2(3) . . ?
O1 Sm1 N10 151.2(3) . . ?
O2 Sm1 N10 76.4(3) . . ?
N2 Sm1 N10 114.8(3) . . ?
N1 Sm1 N10 80.1(3) . . ?
N7 Sm1 N10 129.0(3) . . ?
O1 Sm1 N8 112.9(3) . . ?
O2 Sm1 N8 145.5(3) . . ?
N2 Sm1 N8 135.0(3) . . ?
N1 Sm1 N8 76.7(3) . . ?
N7 Sm1 N8 63.1(3) . . ?
N10 Sm1 N8 75.4(3) . . ?
O1 Sm1 N9 145.3(3) . . ?
O2 Sm1 N9 112.5(3) . . ?
N2 Sm1 N9 75.7(3) . . ?
N1 Sm1 N9 135.7(3) . . ?
N7 Sm1 N9 75.7(3) . . ?
N10 Sm1 N9 63.1(3) . . ?
N8 Sm1 N9 71.1(3) . . ?
C6 Cr2 C6 180.000(2) 2_666 . ?
C6 Cr2 C2 92.1(4) 2_666 2_666 ?
C6 Cr2 C2 87.9(4) . 2_666 ?
C6 Cr2 C2 87.9(4) 2_666 . ?
C6 Cr2 C2 92.1(4) . . ?
C2 Cr2 C2 180.000(1) 2_666 . ?
C6 Cr2 C5 89.7(5) 2_666 . ?
C6 Cr2 C5 90.3(5) . . ?
C2 Cr2 C5 88.8(5) 2_666 . ?
C2 Cr2 C5 91.2(5) . . ?
C6 Cr2 C5 90.3(5) 2_666 2_666 ?
C6 Cr2 C5 89.7(5) . 2_666 ?
C2 Cr2 C5 91.2(5) 2_666 2_666 ?
C2 Cr2 C5 88.8(5) . 2_666 ?
C5 Cr2 C5 180.000(3) . 2_666 ?
C3 Cr1 C3 180.0(8) . 2 ?
C3 Cr1 C4 89.9(5) . . ?
C3 Cr1 C4 90.1(5) 2 . ?
C3 Cr1 C4 90.1(5) . 2 ?
C3 Cr1 C4 89.9(5) 2 2 ?
C4 Cr1 C4 180.000(1) . 2 ?
C3 Cr1 C1 88.8(5) . 2 ?
C3 Cr1 C1 91.2(5) 2 2 ?
C4 Cr1 C1 88.6(5) . 2 ?
C4 Cr1 C1 91.4(5) 2 2 ?
C3 Cr1 C1 91.2(5) . . ?
C3 Cr1 C1 88.8(5) 2 . ?
C4 Cr1 C1 91.4(5) . . ?
C4 Cr1 C1 88.6(5) 2 . ?
C1 Cr1 C1 180.000(1) 2 . ?
C23 N9 C34 118.5(10) . . ?
C23 N9 Sm1 121.2(8) . . ?
C34 N9 Sm1 114.6(7) . . ?
C32 N10 C33 117.6(11) . . ?
C32 N10 Sm1 121.6(7) . . ?
C33 N10 Sm1 117.4(8) . . ?
C7 N7 C18 115.0(11) . . ?
C7 N7 Sm1 122.5(7) . . ?
C18 N7 Sm1 118.5(8) . . ?
C16 N8 C17 121.6(10) . . ?
C16 N8 Sm1 120.1(8) . . ?
C17 N8 Sm1 114.2(7) . . ?
C2 N2 Sm1 163.9(8) . . ?
N7 C18 C10 123.6(12) . . ?
N7 C18 C17 114.8(11) . . ?
C10 C18 C17 121.5(11) . . ?
C1 N1 Sm1 164.9(9) . . ?
N10 C33 C29 120.8(12) . . ?
N10 C33 C34 116.2(11) . . ?
C29 C33 C34 122.9(12) . . ?
N9 C34 C33 118.7(10) . . ?
N9 C34 C26 122.1(11) . . ?
C33 C34 C26 119.2(12) . . ?
N8 C17 C18 120.2(10) . . ?
N8 C17 C13 121.4(12) . . ?
C18 C17 C13 118.3(12) . . ?
C15 C14 C13 120.8(11) . . ?
C15 C14 C21 119.9(14) . . ?
C13 C14 C21 119.2(14) . . ?
N9 C23 C24 122.8(13) . . ?
N8 C16 C15 120.2(13) . . ?
N6 C6 Cr2 177.0(11) . . ?
C24 C25 C26 120.5(12) . . ?
C24 C25 C36 120.2(15) . . ?
C26 C25 C36 119.3(13) . . ?
C14 C15 C16 119.6(12) . . ?
C14 C15 C22 125.6(12) . . ?
C16 C15 C22 114.7(13) . . ?
C9 C10 C18 118.9(11) . . ?
C9 C10 C11 123.3(14) . . ?
C18 C10 C11 117.8(13) . . ?
N7 C7 C8 126.7(12) . . ?
C33 C29 C30 120.6(12) . . ?
C33 C29 C28 115.6(14) . . ?
C30 C29 C28 123.8(13) . . ?
N2 C2 Cr2 177.0(10) . . ?
N1 C1 Cr1 175.6(10) . . ?
C25 C24 C23 118.5(13) . . ?
C25 C24 C35 124.5(14) . . ?
C23 C24 C35 116.8(14) . . ?
C28 C27 C26 122.6(13) . . ?
N10 C32 C31 125.0(12) . . ?
C10 C9 C8 117.5(13) . . ?
C10 C9 C20 122.2(14) . . ?
C8 C9 C20 120.4(15) . . ?
C12 C13 C14 126.0(12) . . ?
C12 C13 C17 117.8(13) . . ?
C14 C13 C17 116.1(13) . . ?
N5 C5 Cr2 178.4(13) . . ?
C11 C12 C13 123.7(13) . . ?
C7 C8 C9 118.2(13) . . ?
C7 C8 C19 122.6(13) . . ?
C9 C8 C19 119.0(14) . . ?
C12 C11 C10 120.8(14) . . ?
N3 C3 Cr1 178.1(12) . . ?
C27 C28 C29 122.7(13) . . ?
C25 C26 C27 125.5(12) . . ?
C25 C26 C34 117.5(12) . . ?
C27 C26 C34 117.0(13) . . ?
N4 C4 Cr1 176.3(15) . . ?
C32 C31 C30 117.6(13) . . ?
C32 C31 C38 120.9(13) . . ?
C30 C31 C38 121.5(14) . . ?
C29 C30 C31 118.4(13) . . ?
C29 C30 C37 120.7(15) . . ?
C31 C30 C37 120.9(15) . . ?

loop_
_geom_bond_atom_site_label_1
_geom_bond_atom_site_label_2
_geom_bond_distance
_geom_bond_site_symmetry_2
_geom_bond_publ_flag
Sm1 O1 2.306(8) . ?
Sm1 O2 2.318(8) . ?
Sm1 N2 2.509(10) . ?
Sm1 N1 2.525(10) . ?
Sm1 N7 2.555(10) . ?
Sm1 N10 2.559(10) . ?
Sm1 N8 2.580(9) . ?
Sm1 N9 2.585(9) . ?
Cr2 C6 2.062(13) 2_666 ?
Cr2 C6 2.062(13) . ?
Cr2 C2 2.071(12) 2_666 ?
Cr2 C2 2.071(12) . ?
Cr2 C5 2.093(15) . ?
Cr2 C5 2.093(15) 2_666 ?
Cr1 C3 2.051(15) . ?
Cr1 C3 2.051(15) 2 ?
Cr1 C4 2.069(13) . ?
Cr1 C4 2.069(13) 2 ?
Cr1 C1 2.082(13) 2 ?
Cr1 C1 2.082(13) . ?
N9 C23 1.323(16) . ?
N9 C34 1.372(15) . ?
N10 C32 1.334(16) . ?
N10 C33 1.378(15) . ?
N7 C7 1.329(15) . ?
N7 C18 1.369(14) . ?
N8 C16 1.318(16) . ?
N8 C17 1.381(17) . ?
N2 C2 1.154(14) . ?
C18 C10 1.408(18) . ?
C18 C17 1.418(18) . ?
N1 C1 1.153(15) . ?
C33 C29 1.383(18) . ?
C33 C34 1.423(18) . ?
C34 C26 1.428(17) . ?
C17 C13 1.440(17) . ?
C14 C15 1.37(2) . ?
C14 C13 1.44(2) . ?
C14 C21 1.526(17) . ?
C23 C24 1.443(19) . ?
C16 C15 1.455(17) . ?
C6 N6 1.171(17) . ?
C25 C24 1.36(2) . ?
C25 C26 1.41(2) . ?
C25 C36 1.543(18) . ?
C15 C22 1.54(2) . ?
C10 C9 1.40(2) . ?
C10 C11 1.440(19) . ?
C7 C8 1.374(18) . ?
C29 C30 1.40(2) . ?
C29 C28 1.46(2) . ?
C24 C35 1.51(2) . ?
C27 C28 1.31(2) . ?
C27 C26 1.43(2) . ?
C32 C31 1.385(19) . ?
C9 C8 1.41(2) . ?
C9 C20 1.47(2) . ?
C13 C12 1.41(2) . ?
N3 C3 1.166(18) . ?
C5 N5 1.134(17) . ?
C12 C11 1.32(2) . ?
C8 C19 1.48(2) . ?
C4 N4 1.138(17) . ?
C31 C30 1.40(2) . ?
C31 C38 1.51(2) . ?
C30 C37 1.50(2) . ?
O5 C39 1.32(3) . ?
O10 O7 1.39(3) 1_455 ?
O7 O10 1.39(3) 1_655 ?
O8 O8 1.52(9) 2_766 ?
